data_1508595
loop_
_publ_author_name
'Shinamura, Shoji'
'Sugimoto, Ryusuke'
'Yanai, Naoyuki'
'Takemura, Noriko'
'Kashiki, Tomoya'
'Osaka, Itaru'
'Miyazaki, Eigo'
'Takimiya, Kazuo'

_publ_section_title
;
 Orthogonally functionalized naphthodithiophenes: selective protection and
 borylation.
;
_journal_issue 18
_journal_name_full 'Organic letters'
_journal_page_first 4718
_journal_page_last 4721
_journal_paper_doi 10.1021/ol301797g
_journal_volume 14
_journal_year 2012
_chemical_formula_moiety 'C44 H70 B2 O4 S2 Si2'
_chemical_formula_sum 'C44 H70 B2 O4 S2 Si2'
_chemical_formula_weight 804.92
_chemical_name_common NDT3-TIPS-Bpin
_chemical_name_systematic
; 
NDT3-TIPS-Bpin 
;
_space_group_IT_number 15
_symmetry_cell_setting monoclinic
_symmetry_space_group_name_Hall '-C 2yc'
_symmetry_space_group_name_H-M 'C 1 2/c 1'
_atom_sites_solution_hydrogens geom
_atom_sites_solution_primary direct
_atom_sites_solution_secondary difmap
_audit_creation_method SHELXL-97
_cell_angle_alpha 90.0000(13)
_cell_angle_beta 115.3550(16)
_cell_angle_gamma 90.0000(13)
_cell_formula_units_Z 4
_cell_length_a 25.371(17)
_cell_length_b 15.486(10)
_cell_length_c 15.010(10)
_cell_measurement_reflns_used 6474
_cell_measurement_temperature 293(2)
_cell_measurement_theta_max 27.4835
_cell_measurement_theta_min 3.0043
_cell_volume 5329(6)
_computing_structure_refinement 'SHELXL-97 (Sheldrick, 1997)'
_computing_structure_solution 'SHELXS-97 (Sheldrick, 1990)'
_diffrn_ambient_temperature 293(2)
_diffrn_detector_area_resol_mean 14.7059
_diffrn_measured_fraction_theta_full 0.988
_diffrn_measured_fraction_theta_max 0.988
_diffrn_measurement_device_type 'Rigaku/MSC Mercury CCD'
_diffrn_measurement_method dtprofit.ref
_diffrn_radiation_monochromator graphite
_diffrn_radiation_source 'fine-focus sealed tube'
_diffrn_radiation_type MoK\a
_diffrn_radiation_wavelength 0.71070
_diffrn_reflns_av_R_equivalents 0.0614
_diffrn_reflns_av_sigmaI/netI 0.0509
_diffrn_reflns_limit_h_max 30
_diffrn_reflns_limit_h_min -32
_diffrn_reflns_limit_k_max 20
_diffrn_reflns_limit_k_min -11
_diffrn_reflns_limit_l_max 19
_diffrn_reflns_limit_l_min -17
_diffrn_reflns_number 19747
_diffrn_reflns_theta_full 27.48
_diffrn_reflns_theta_max 27.48
_diffrn_reflns_theta_min 3.00
_exptl_absorpt_coefficient_mu 0.178
_exptl_absorpt_correction_T_max 0.9824
_exptl_absorpt_correction_T_min 0.9652
_exptl_absorpt_correction_type multi-scan
_exptl_crystal_colour Colorless
_exptl_crystal_density_diffrn 1.003
_exptl_crystal_density_method 'not measured'
_exptl_crystal_description Block
_exptl_crystal_F_000 1744
_exptl_crystal_size_max 0.20
_exptl_crystal_size_mid 0.20
_exptl_crystal_size_min 0.10
_refine_diff_density_max 0.410
_refine_diff_density_min -0.386
_refine_diff_density_rms 0.060
_refine_ls_extinction_method none
_refine_ls_goodness_of_fit_ref 1.094
_refine_ls_hydrogen_treatment noref
_refine_ls_matrix_type full
_refine_ls_number_parameters 278
_refine_ls_number_reflns 6037
_refine_ls_number_restraints 8
_refine_ls_restrained_S_all 1.095
_refine_ls_R_factor_all 0.1234
_refine_ls_R_factor_gt 0.0922
_refine_ls_shift/su_max 0.089
_refine_ls_shift/su_mean 0.004
_refine_ls_structure_factor_coef Fsqd
_refine_ls_weighting_details 'calc w=1/[\s^2^(Fo^2^)+(0.1424P)^2^+2.4873P] where P=(Fo^2^+2Fc^2^)/3'
_refine_ls_weighting_scheme calc
_refine_ls_wR_factor_gt 0.2433
_refine_ls_wR_factor_ref 0.2706
_reflns_number_gt 4257
_reflns_number_total 6037
_reflns_threshold_expression >2sigma(I)
_cod_data_source_file ol301797g_si_002.cif
_cod_data_source_block NDT3-TIPS-Bpin
_cod_depositor_comments
;
The following automatic conversions were performed:

'_exptl_absorpt_correction_type' value 'Multi-scan' changed to
'multi-scan' according to
/home/saulius/struct/CIF-dictionaries/cif_core.dic dictionary named
'cif_core.dic' version 2.4.2 from 2011-04-26.

Automatic conversion script
Id: cif_fix_values 1891 2012-01-12 08:04:46Z andrius 
;
_cod_original_cell_volume 5330(6)
_cod_original_sg_symbol_H-M C2/c
_cod_database_code 1508595

loop_
_symmetry_equiv_pos_as_xyz
'x, y, z'
'-x, y, -z+1/2'
'x+1/2, y+1/2, z'
'-x+1/2, y+1/2, -z+1/2'
'-x, -y, -z'
'x, -y, z-1/2'
'-x+1/2, -y+1/2, -z'
'x+1/2, -y+1/2, z-1/2'

loop_
_atom_site_label
_atom_site_type_symbol
_atom_site_fract_x
_atom_site_fract_y
_atom_site_fract_z
_atom_site_U_iso_or_equiv
_atom_site_adp_type
_atom_site_occupancy
_atom_site_symmetry_multiplicity
_atom_site_calc_flag
_atom_site_refinement_flags
_atom_site_disorder_assembly
_atom_site_disorder_group
S1 S 0.295857(9) 0.130499(15) 0.711205(15) 0.05930(7) Uani 1 1 d . A .
C1 C 0.23734(3) 0.10431(6) 0.73701(6) 0.0588(3) Uani 1 1 d . . .
C2 C 0.18800(3) 0.13909(6) 0.66827(6) 0.0616(3) Uani 1 1 d . . .
H1 H 0.1520 0.1322 0.6698 0.074 Uiso 1 1 calc R . .
C3 C 0.19496(3) 0.18749(5) 0.59263(6) 0.0530(2) Uani 1 1 d . A .
C4 C 0.15225(3) 0.23196(6) 0.51076(6) 0.0592(3) Uani 1 1 d . . .
C5 C 0.17009(3) 0.27166(6) 0.44625(6) 0.0561(3) Uani 1 1 d . A .
H2 H 0.1424 0.3002 0.3919 0.067 Uiso 1 1 calc R . .
C6 C 0.22818(3) 0.27107(5) 0.45877(5) 0.0473(2) Uani 1 1 d . . .
C7 C 0.25283(3) 0.18758(5) 0.60737(5) 0.0497(2) Uani 1 1 d . . .
Si1 Si 0.247031(11) 0.033486(17) 0.844064(17) 0.06476(8) Uani 1 1 d . . .
C8 C 0.31564(5) 0.07202(8) 0.95150(8) 0.0902(4) Uani 1 1 d . . .
H3 H 0.3464 0.0687 0.9287 0.108 Uiso 1 1 calc R . .
C9 C 0.31487(7) 0.16393(9) 0.98058(11) 0.1288(7) Uani 1 1 d . . .
H4 H 0.2870 0.1708 1.0075 0.193 Uiso 1 1 calc R . .
H5 H 0.3043 0.2003 0.9237 0.193 Uiso 1 1 calc R . .
H6 H 0.3529 0.1799 1.0292 0.193 Uiso 1 1 calc R . .
C10 C 0.33522(9) 0.01398(11) 1.03978(11) 0.1564(9) Uani 1 1 d . . .
H7 H 0.3695 0.0377 1.0920 0.235 Uiso 1 1 calc R . .
H8 H 0.3440 -0.0422 1.0226 0.235 Uiso 1 1 calc R . .
H9 H 0.3047 0.0093 1.0613 0.235 Uiso 1 1 calc R . .
C11 C 0.25846(5) -0.08051(7) 0.81287(8) 0.0853(4) Uani 1 1 d . . .
H10 H 0.2610 -0.1169 0.8680 0.102 Uiso 1 1 calc R . .
C12 C 0.31445(6) -0.09304(9) 0.80205(11) 0.1369(5) Uani 1 1 d . . .
H11 H 0.3178 -0.1524 0.7868 0.205 Uiso 1 1 calc R . .
H12 H 0.3470 -0.0778 0.8626 0.205 Uiso 1 1 calc R . .
H13 H 0.3141 -0.0569 0.7498 0.205 Uiso 1 1 calc R . .
C13 C 0.20676(8) -0.11337(10) 0.72094(12) 0.1510(9) Uani 1 1 d . . .
H14 H 0.2011 -0.0767 0.6660 0.226 Uiso 1 1 calc R . .
H15 H 0.1722 -0.1128 0.7322 0.226 Uiso 1 1 calc R . .
H16 H 0.2144 -0.1713 0.7069 0.226 Uiso 1 1 calc R . .
C14 C 0.17809(5) 0.04227(8) 0.86018(8) 0.0996(4) Uani 1 1 d . . .
H17 H 0.1472 0.0272 0.7955 0.120 Uiso 1 1 calc R . .
C15 C 0.16158(6) 0.12926(11) 0.88168(11) 0.1486(6) Uani 1 1 d . . .
H18 H 0.1207 0.1301 0.8657 0.223 Uiso 1 1 calc R . .
H19 H 0.1699 0.1717 0.8429 0.223 Uiso 1 1 calc R . .
H20 H 0.1835 0.1421 0.9504 0.223 Uiso 1 1 calc R . .
C16 C 0.17231(6) -0.02268(11) 0.92917(12) 0.1743(6) Uani 1 1 d . . .
H21 H 0.2028 -0.0140 0.9941 0.261 Uiso 1 1 calc R . .
H22 H 0.1753 -0.0798 0.9069 0.261 Uiso 1 1 calc R . .
H23 H 0.1351 -0.0160 0.9308 0.261 Uiso 1 1 calc R . .
B1 B 0.09060(13) 0.2260(3) 0.4779(2) 0.1034(13) Uani 0.3832(8) 1 d P A 1
O1 O 0.04533(7) 0.26124(19) 0.40523(15) 0.1382(9) Uani 0.3832(8) 1 d P A 1
C17 C -0.00519(11) 0.2625(3) 0.4093(3) 0.1644(7) Uani 0.3832(8) 1 d PD A 1
C18 C 0.00528(11) 0.2000(3) 0.4986(3) 0.1644(7) Uani 0.3832(8) 1 d PD A 1
O2 O 0.05795(7) 0.18245(17) 0.52844(15) 0.1226(8) Uani 0.3832(8) 1 d P A 1
C19 C -0.0279(2) 0.1786(3) 0.3482(5) 0.2285(11) Uani 0.3832(8) 1 d PD A 1
H69 H 0.0006 0.1337 0.3757 0.343 Uiso 0.3832(8) 1 calc PR A 1
H70 H -0.0346 0.1890 0.2812 0.343 Uiso 0.3832(8) 1 calc PR A 1
H71 H -0.0637 0.1613 0.3502 0.343 Uiso 0.3832(8) 1 calc PR A 1
C20 C -0.05523(17) 0.3196(3) 0.3532(5) 0.2285(11) Uani 0.3832(8) 1 d PD A 1
H66 H -0.0562 0.3661 0.3947 0.343 Uiso 0.3832(8) 1 calc PR A 1
H67 H -0.0908 0.2871 0.3314 0.343 Uiso 0.3832(8) 1 calc PR A 1
H68 H -0.0512 0.3426 0.2970 0.343 Uiso 0.3832(8) 1 calc PR A 1
C21 C -0.01827(17) 0.2214(4) 0.5746(3) 0.2285(11) Uani 0.3832(8) 1 d PD A 1
H30 H -0.0273 0.1689 0.5991 0.343 Uiso 0.3832(8) 1 calc PR A 1
H31 H -0.0529 0.2558 0.5440 0.343 Uiso 0.3832(8) 1 calc PR A 1
H32 H 0.0107 0.2531 0.6283 0.343 Uiso 0.3832(8) 1 calc PR A 1
C22 C -0.02146(19) 0.1118(3) 0.4717(5) 0.2285(11) Uani 0.3832(8) 1 d PD A 1
H72 H -0.0113 0.0868 0.4227 0.343 Uiso 0.3832(8) 1 calc PR A 1
H73 H -0.0631 0.1164 0.4460 0.343 Uiso 0.3832(8) 1 calc PR A 1
H74 H -0.0071 0.0758 0.5293 0.343 Uiso 0.3832(8) 1 calc PR A 1
B2 B 0.08647(5) 0.24353(13) 0.49720(11) 0.0586(5) Uani 0.6168(8) 1 d P A 2
O3 O 0.05070(5) 0.29626(11) 0.42430(11) 0.1193(6) Uani 0.6168(8) 1 d P A 2
C23 C -0.00665(8) 0.2895(2) 0.4327(2) 0.1644(7) Uani 0.6168(8) 1 d PD A 2
C24 C 0.00408(7) 0.24461(19) 0.51752(19) 0.1644(7) Uani 0.6168(8) 1 d PD A 2
O4 O 0.06782(4) 0.21423(12) 0.55715(10) 0.1189(6) Uani 0.6168(8) 1 d P A 2
C25 C -0.02735(12) 0.3776(2) 0.4163(3) 0.2285(11) Uani 0.6168(8) 1 d PD A 2
H51 H -0.0038 0.4122 0.4724 0.343 Uiso 0.6168(8) 1 calc PR A 2
H52 H -0.0672 0.3793 0.4069 0.343 Uiso 0.6168(8) 1 calc PR A 2
H53 H -0.0247 0.4000 0.3587 0.343 Uiso 0.6168(8) 1 calc PR A 2
C26 C -0.05205(13) 0.2515(3) 0.3256(3) 0.2285(11) Uani 0.6168(8) 1 d P A 2
H39 H -0.0398 0.1947 0.3167 0.343 Uiso 0.6168(8) 1 calc PR A 2
H40 H -0.0525 0.2888 0.2743 0.343 Uiso 0.6168(8) 1 calc PR A 2
H41 H -0.0905 0.2485 0.3230 0.343 Uiso 0.6168(8) 1 calc PR A 2
C27 C 0.01190(13) 0.3160(3) 0.5929(3) 0.2285(11) Uani 0.6168(8) 1 d PD A 2
H54 H -0.0256 0.3338 0.5875 0.343 Uiso 0.6168(8) 1 calc PR A 2
H55 H 0.0313 0.3645 0.5803 0.343 Uiso 0.6168(8) 1 calc PR A 2
H56 H 0.0349 0.2945 0.6582 0.343 Uiso 0.6168(8) 1 calc PR A 2
C28 C -0.03419(12) 0.1749(3) 0.5249(3) 0.2285(11) Uani 0.6168(8) 1 d PD A 2
H48 H -0.0719 0.1983 0.5111 0.343 Uiso 0.6168(8) 1 calc PR A 2
H49 H -0.0173 0.1512 0.5903 0.343 Uiso 0.6168(8) 1 calc PR A 2
H50 H -0.0381 0.1303 0.4782 0.343 Uiso 0.6168(8) 1 calc PR A 2

loop_
_atom_site_aniso_label
_atom_site_aniso_U_11
_atom_site_aniso_U_22
_atom_site_aniso_U_33
_atom_site_aniso_U_23
_atom_site_aniso_U_13
_atom_site_aniso_U_12
S1 0.05366(9) 0.06750(12) 0.05778(9) 0.01374(9) 0.02485(7) 0.00223(9)
C1 0.0631(4) 0.0581(4) 0.0610(4) 0.0037(3) 0.0321(3) -0.0024(4)
C2 0.0581(3) 0.0667(5) 0.0687(4) 0.0092(4) 0.0354(3) -0.0036(3)
C3 0.0495(3) 0.0587(4) 0.0539(3) 0.0033(3) 0.0249(2) -0.0022(3)
C4 0.0487(3) 0.0685(5) 0.0620(4) 0.0071(4) 0.0254(3) 0.0007(4)
C5 0.0481(3) 0.0643(5) 0.0564(4) 0.0080(4) 0.0228(3) 0.0006(3)
C6 0.0453(3) 0.0493(4) 0.0475(3) 0.0012(3) 0.0199(2) -0.0018(3)
C7 0.0491(3) 0.0490(4) 0.0503(3) 0.0023(3) 0.0207(2) 0.0000(3)
Si1 0.07975(12) 0.06122(13) 0.06096(10) 0.00831(10) 0.03741(8) -0.00461(11)
C8 0.1055(7) 0.0873(7) 0.0672(5) 0.0064(5) 0.0269(5) -0.0114(6)
C9 0.1559(11) 0.0999(9) 0.1077(9) -0.0224(8) 0.0346(8) -0.0346(9)
C10 0.1910(15) 0.1474(12) 0.0807(8) 0.0305(9) 0.0105(9) -0.0333(12)
C11 0.1228(7) 0.0612(5) 0.0775(5) 0.0116(4) 0.0482(4) -0.0017(5)
C12 0.2086(9) 0.0854(8) 0.1794(8) 0.0253(7) 0.1428(5) 0.0393(7)
C13 0.2172(17) 0.0925(9) 0.1073(11) -0.0137(9) 0.0353(11) -0.0255(11)
C14 0.1160(6) 0.0952(8) 0.1210(6) 0.0233(6) 0.0825(4) 0.0035(6)
C15 0.1833(8) 0.1387(13) 0.1956(8) 0.0236(9) 0.1496(5) 0.0366(8)
C16 0.1883(8) 0.1775(13) 0.2319(8) 0.1040(8) 0.1613(5) 0.0442(9)
B1 0.1016(13) 0.154(3) 0.0913(13) 0.0330(17) 0.0758(8) 0.0376(18)
O1 0.0384(8) 0.253(2) 0.1018(11) 0.1003(12) 0.0094(8) 0.0058(12)
C17 0.0524(4) 0.2657(18) 0.1903(9) 0.0937(9) 0.0664(4) 0.0493(7)
C18 0.0524(4) 0.2657(18) 0.1903(9) 0.0937(9) 0.0664(4) 0.0493(7)
O2 0.0410(7) 0.2086(19) 0.1052(10) 0.0830(11) 0.0190(7) -0.0102(10)
C19 0.1070(7) 0.292(3) 0.3001(16) 0.0338(17) 0.1000(8) 0.0112(11)
C20 0.1070(7) 0.292(3) 0.3001(16) 0.0338(17) 0.1000(8) 0.0112(11)
C21 0.1070(7) 0.292(3) 0.3001(16) 0.0338(17) 0.1000(8) 0.0112(11)
C22 0.1070(7) 0.292(3) 0.3001(16) 0.0338(17) 0.1000(8) 0.0112(11)
B2 0.0325(5) 0.0886(11) 0.0628(7) 0.0104(7) 0.0281(4) 0.0049(6)
O3 0.0565(5) 0.1649(13) 0.1455(10) 0.0491(10) 0.0518(5) 0.0280(7)
C23 0.0524(4) 0.2657(18) 0.1903(9) 0.0937(9) 0.0664(4) 0.0493(7)
C24 0.0524(4) 0.2657(18) 0.1903(9) 0.0937(9) 0.0664(4) 0.0493(7)
O4 0.0494(5) 0.2001(15) 0.1177(7) 0.0438(9) 0.0458(4) 0.0025(7)
C25 0.1070(7) 0.292(3) 0.3001(16) 0.0338(17) 0.1000(8) 0.0112(11)
C26 0.1070(7) 0.292(3) 0.3001(16) 0.0338(17) 0.1000(8) 0.0112(11)
C27 0.1070(7) 0.292(3) 0.3001(16) 0.0338(17) 0.1000(8) 0.0112(11)
C28 0.1070(7) 0.292(3) 0.3001(16) 0.0338(17) 0.1000(8) 0.0112(11)

loop_
_atom_type_symbol
_atom_type_description
_atom_type_scat_dispersion_real
_atom_type_scat_dispersion_imag
_atom_type_scat_source
C C 0.0033 0.0016 'International Tables Vol C Tables 4.2.6.8 and 6.1.1.4'
H H 0.0000 0.0000 'International Tables Vol C Tables 4.2.6.8 and 6.1.1.4'
B B 0.0013 0.0007 'International Tables Vol C Tables 4.2.6.8 and 6.1.1.4'
O O 0.0106 0.0060 'International Tables Vol C Tables 4.2.6.8 and 6.1.1.4'
Si Si 0.0817 0.0704 'International Tables Vol C Tables 4.2.6.8 and 6.1.1.4'
S S 0.1246 0.1234 'International Tables Vol C Tables 4.2.6.8 and 6.1.1.4'

loop_
_geom_angle_atom_site_label_1
_geom_angle_atom_site_label_2
_geom_angle_atom_site_label_3
_geom_angle
_geom_angle_site_symmetry_1
_geom_angle_site_symmetry_3
_geom_angle_publ_flag
C7 S1 C1 92.91(6) . . yes
C2 C1 S1 109.81(9) . . yes
C2 C1 Si1 128.95(8) . . yes
S1 C1 Si1 121.19(5) . . yes
C1 C2 C3 115.24(9) . . yes
C1 C2 H1 122.4 . . no
C3 C2 H1 122.4 . . no
C7 C3 C4 120.02(9) . . yes
C7 C3 C2 110.80(6) . . yes
C4 C3 C2 129.18(9) . . yes
C5 C4 C3 117.79(9) . . yes
C5 C4 B1 115.34(16) . . yes
C3 C4 B1 125.74(18) . . yes
C5 C4 B2 119.93(9) . . yes
C3 C4 B2 122.08(10) . . yes
B1 C4 B2 15.39(18) . . yes
C4 C5 C6 123.06(7) . . yes
C4 C5 H2 118.5 . . no
C6 C5 H2 118.5 . . no
C5 C6 C6 120.17(11) . 7_556 yes
C5 C6 C7 123.49(7) . 7_556 yes
C6 C6 C7 116.33(10) 7_556 7_556 yes
C3 C7 C6 122.60(7) . 7_556 yes
C3 C7 S1 111.24(7) . . yes
C6 C7 S1 126.14(7) 7_556 . yes
C14 Si1 C1 106.38(5) . . yes
C14 Si1 C11 110.67(6) . . yes
C1 Si1 C11 108.28(6) . . yes
C14 Si1 C8 115.89(7) . . yes
C1 Si1 C8 106.34(6) . . yes
C11 Si1 C8 108.93(6) . . yes
C9 C8 C10 110.76(12) . . yes
C9 C8 Si1 115.32(9) . . yes
C10 C8 Si1 113.57(11) . . yes
C9 C8 H3 105.4 . . no
C10 C8 H3 105.4 . . no
Si1 C8 H3 105.4 . . no
C8 C9 H4 109.5 . . no
C8 C9 H5 109.5 . . no
H4 C9 H5 109.5 . . no
C8 C9 H6 109.5 . . no
H4 C9 H6 109.5 . . no
H5 C9 H6 109.5 . . no
C8 C10 H7 109.5 . . no
C8 C10 H8 109.5 . . no
H7 C10 H8 109.5 . . no
C8 C10 H9 109.5 . . no
H7 C10 H9 109.5 . . no
H8 C10 H9 109.5 . . no
C12 C11 C13 110.10(14) . . yes
C12 C11 Si1 113.58(9) . . yes
C13 C11 Si1 111.92(9) . . yes
C12 C11 H10 107.0 . . no
C13 C11 H10 107.0 . . no
Si1 C11 H10 107.0 . . no
C11 C12 H11 109.5 . . no
C11 C12 H12 109.5 . . no
H11 C12 H12 109.5 . . no
C11 C12 H13 109.5 . . no
H11 C12 H13 109.5 . . no
H12 C12 H13 109.5 . . no
C11 C13 H14 109.5 . . no
C11 C13 H15 109.5 . . no
H14 C13 H15 109.5 . . no
C11 C13 H16 109.5 . . no
H14 C13 H16 109.5 . . no
H15 C13 H16 109.5 . . no
C15 C14 C16 109.81(14) . . yes
C15 C14 Si1 117.38(10) . . yes
C16 C14 Si1 114.53(9) . . yes
C15 C14 H17 104.5 . . no
C16 C14 H17 104.5 . . no
Si1 C14 H17 104.5 . . no
C14 C15 H18 109.5 . . no
C14 C15 H19 109.5 . . no
H18 C15 H19 109.5 . . no
C14 C15 H20 109.5 . . no
H18 C15 H20 109.5 . . no
H19 C15 H20 109.5 . . no
C14 C16 H21 109.5 . . no
C14 C16 H22 109.5 . . no
H21 C16 H22 109.5 . . no
C14 C16 H23 109.5 . . no
H21 C16 H23 109.5 . . no
H22 C16 H23 109.5 . . no
O1 B1 C4 134.2(3) . . yes
O1 B1 O2 97.5(2) . . yes
C4 B1 O2 128.0(2) . . yes
C17 O1 B1 119.5(3) . . yes
O1 C17 C20 127.0(4) . . yes
O1 C17 C19 94.8(4) . . yes
C20 C17 C19 98.8(3) . . yes
O1 C17 C18 102.6(2) . . yes
C20 C17 C18 129.8(4) . . yes
C19 C17 C18 82.7(3) . . yes
O2 C18 C22 101.0(3) . . yes
O2 C18 C21 118.7(3) . . yes
C22 C18 C21 97.0(4) . . yes
O2 C18 C17 101.8(3) . . yes
C22 C18 C17 115.9(4) . . yes
C21 C18 C17 121.4(4) . . yes
C18 O2 B1 117.4(3) . . yes
C17 C19 H69 109.5 . . no
C17 C19 H70 109.5 . . no
H69 C19 H70 109.5 . . no
C17 C19 H71 109.5 . . no
H69 C19 H71 109.5 . . no
H70 C19 H71 109.5 . . no
C18 C22 H72 109.5 . . no
C18 C22 H73 109.5 . . no
H72 C22 H73 109.5 . . no
C18 C22 H74 109.5 . . no
H72 C22 H74 109.5 . . no
H73 C22 H74 109.5 . . no
O4 B2 O3 117.69(15) . . yes
O4 B2 C4 123.73(12) . . yes
O3 B2 C4 118.09(15) . . yes
B2 O3 C23 103.07(17) . . yes
C24 C23 C25 123.3(3) . . yes
C24 C23 O3 107.20(16) . . yes
C25 C23 O3 102.3(2) . . yes
C24 C23 C26 120.4(3) . . yes
C25 C23 C26 97.0(2) . . yes
O3 C23 C26 103.9(2) . . yes
C23 C24 C28 124.1(2) . . yes
C23 C24 C27 103.4(3) . . yes
C28 C24 C27 110.5(3) . . yes
C23 C24 O4 105.8(2) . . yes
C28 C24 O4 111.2(2) . . yes
C27 C24 O4 98.80(17) . . yes
B2 O4 C24 105.45(16) . . yes
C23 C25 H51 109.5 . . no
C23 C25 H52 109.5 . . no
H51 C25 H52 109.5 . . no
C23 C25 H53 109.5 . . no
H51 C25 H53 109.5 . . no
H52 C25 H53 109.5 . . no
C23 C26 H39 109.5 . . no
C23 C26 H40 109.5 . . no
H39 C26 H40 109.5 . . no
C23 C26 H41 109.5 . . no
H39 C26 H41 109.5 . . no
H40 C26 H41 109.5 . . no
C24 C27 H54 109.5 . . no
C24 C27 H55 109.5 . . no
H54 C27 H55 109.5 . . no
C24 C27 H56 109.5 . . no
H54 C27 H56 109.5 . . no
H55 C27 H56 109.5 . . no
C24 C28 H48 109.5 . . no
C24 C28 H49 109.5 . . no
H48 C28 H49 109.5 . . no
C24 C28 H50 109.5 . . no
H48 C28 H50 109.5 . . no
H49 C28 H50 109.5 . . no

loop_
_geom_bond_atom_site_label_1
_geom_bond_atom_site_label_2
_geom_bond_distance
_geom_bond_site_symmetry_2
_geom_bond_publ_flag
S1 C7 1.7162(10) . yes
S1 C1 1.7353(14) . yes
C1 C2 1.3474(12) . yes
C1 Si1 1.8728(13) . yes
C2 C3 1.4332(15) . yes
C2 H1 0.9300 . no
C3 C7 1.3879(15) . yes
C3 C4 1.4207(12) . yes
C4 C5 1.3768(15) . yes
C4 B1 1.428(3) . yes
C4 B2 1.603(2) . yes
C5 C6 1.4036(15) . yes
C5 H2 0.9300 . no
C6 C6 1.4179(14) 7_556 yes
C6 C7 1.4274(14) 7_556 yes
C7 C6 1.4274(14) 7_556 yes
Si1 C14 1.8706(18) . yes
Si1 C11 1.8804(16) . yes
Si1 C8 1.8928(13) . yes
C8 C9 1.491(2) . yes
C8 C10 1.499(2) . yes
C8 H3 0.9800 . no
C9 H4 0.9600 . no
C9 H5 0.9600 . no
C9 H6 0.9600 . no
C10 H7 0.9600 . no
C10 H8 0.9600 . no
C10 H9 0.9600 . no
C11 C12 1.510(2) . yes
C11 C13 1.5277(19) . yes
C11 H10 0.9800 . no
C12 H11 0.9600 . no
C12 H12 0.9600 . no
C12 H13 0.9600 . no
C13 H14 0.9600 . no
C13 H15 0.9600 . no
C13 H16 0.9600 . no
C14 C15 1.487(2) . yes
C14 C16 1.495(2) . yes
C14 H17 0.9800 . no
C15 H18 0.9600 . no
C15 H19 0.9600 . no
C15 H20 0.9600 . no
C16 H21 0.9600 . no
C16 H22 0.9600 . no
C16 H23 0.9600 . no
B1 O1 1.317(4) . yes
B1 O2 1.501(5) . yes
O1 C17 1.309(4) . yes
C17 C20 1.478(5) . yes
C17 C19 1.552(6) . yes
C17 C18 1.582(6) . yes
C18 O2 1.244(3) . yes
C18 C22 1.502(6) . yes
C18 C21 1.534(7) . yes
C19 H69 0.9600 . no
C19 H70 0.9600 . no
C19 H71 0.9600 . no
C20 H66 0.9600 . no
C20 H67 0.9600 . no
C20 H68 0.9600 . no
C21 H30 0.9600 . no
C21 H31 0.9600 . no
C21 H32 0.9600 . no
C22 H72 0.9600 . no
C22 H73 0.9600 . no
C22 H74 0.9600 . no
B2 O4 1.267(3) . yes
B2 O3 1.356(2) . yes
O3 C23 1.517(3) . yes
C23 C24 1.372(4) . yes
C23 C25 1.445(4) . yes
C23 C26 1.634(5) . yes
C24 C28 1.488(5) . yes
C24 C27 1.534(5) . yes
C24 O4 1.538(2) . yes
C25 H51 0.9600 . no
C25 H52 0.9600 . no
C25 H53 0.9600 . no
C26 H39 0.9600 . no
C26 H40 0.9600 . no
C26 H41 0.9600 . no
C27 H54 0.9600 . no
C27 H55 0.9600 . no
C27 H56 0.9600 . no
C28 H48 0.9600 . no
C28 H49 0.9600 . no
C28 H50 0.9600 . no

loop_
_geom_torsion_atom_site_label_1
_geom_torsion_atom_site_label_2
_geom_torsion_atom_site_label_3
_geom_torsion_atom_site_label_4
_geom_torsion
_geom_torsion_site_symmetry_4
_geom_torsion_publ_flag
C7 S1 C1 C2 -0.36(7) . yes
C7 S1 C1 Si1 177.26(6) . yes
S1 C1 C2 C3 0.18(10) . yes
Si1 C1 C2 C3 -177.19(7) . yes
C1 C2 C3 C7 0.15(11) . yes
C1 C2 C3 C4 -179.74(9) . yes
C7 C3 C4 C5 2.20(13) . yes
C2 C3 C4 C5 -177.92(9) . yes
C7 C3 C4 B1 169.4(2) . yes
C2 C3 C4 B1 -10.7(3) . yes
C7 C3 C4 B2 -172.58(10) . yes
C2 C3 C4 B2 7.30(16) . yes
C3 C4 C5 C6 -0.98(13) . yes
B1 C4 C5 C6 -169.5(2) . yes
B2 C4 C5 C6 173.92(10) . yes
C4 C5 C6 C6 -0.56(15) 7_556 yes
C4 C5 C6 C7 -179.65(8) 7_556 yes
C4 C3 C7 C6 -1.96(12) 7_556 yes
C2 C3 C7 C6 178.13(7) 7_556 yes
C4 C3 C7 S1 179.49(7) . yes
C2 C3 C7 S1 -0.41(9) . yes
C1 S1 C7 C3 0.45(7) . yes
C1 S1 C7 C6 -178.04(7) 7_556 yes
C2 C1 Si1 C14 -14.94(10) . yes
S1 C1 Si1 C14 167.95(6) . yes
C2 C1 Si1 C11 104.05(10) . yes
S1 C1 Si1 C11 -73.07(7) . yes
C2 C1 Si1 C8 -139.02(10) . yes
S1 C1 Si1 C8 43.87(8) . yes
C14 Si1 C8 C9 -58.56(13) . yes
C1 Si1 C8 C9 59.40(13) . yes
C11 Si1 C8 C9 175.90(12) . yes
C14 Si1 C8 C10 70.81(14) . yes
C1 Si1 C8 C10 -171.23(12) . yes
C11 Si1 C8 C10 -54.73(14) . yes
C14 Si1 C11 C12 -178.11(8) . yes
C1 Si1 C11 C12 65.66(9) . yes
C8 Si1 C11 C12 -49.59(11) . yes
C14 Si1 C11 C13 56.46(13) . yes
C1 Si1 C11 C13 -59.77(13) . yes
C8 Si1 C11 C13 -175.03(12) . yes
C1 Si1 C14 C15 -60.48(10) . yes
C11 Si1 C14 C15 -177.89(9) . yes
C8 Si1 C14 C15 57.47(11) . yes
C1 Si1 C14 C16 168.53(9) . yes
C11 Si1 C14 C16 51.12(11) . yes
C8 Si1 C14 C16 -73.53(12) . yes
C5 C4 B1 O1 -12.3(6) . yes
C3 C4 B1 O1 -179.8(4) . yes
B2 C4 B1 O1 98.7(10) . yes
C5 C4 B1 O2 176.3(3) . yes
C3 C4 B1 O2 8.9(5) . yes
B2 C4 B1 O2 -72.6(6) . yes
C4 B1 O1 C17 -160.9(4) . yes
O2 B1 O1 C17 12.2(4) . yes
B1 O1 C17 C20 160.4(4) . yes
B1 O1 C17 C19 -94.8(4) . yes
B1 O1 C17 C18 -11.2(5) . yes
O1 C17 C18 O2 4.1(4) . yes
C20 C17 C18 O2 -167.2(4) . yes
C19 C17 C18 O2 97.4(3) . yes
O1 C17 C18 C22 -104.3(4) . yes
C20 C17 C18 C22 84.3(6) . yes
C19 C17 C18 C22 -11.1(4) . yes
O1 C17 C18 C21 138.6(3) . yes
C20 C17 C18 C21 -32.7(6) . yes
C19 C17 C18 C21 -128.1(4) . yes
C22 C18 O2 B1 122.6(4) . yes
C21 C18 O2 B1 -133.1(4) . yes
C17 C18 O2 B1 2.9(4) . yes
O1 B1 O2 C18 -8.7(4) . yes
C4 B1 O2 C18 165.0(4) . yes
C5 C4 B2 O4 -174.90(16) . yes
C3 C4 B2 O4 -0.2(2) . yes
B1 C4 B2 O4 108.4(7) . yes
C5 C4 B2 O3 -3.2(2) . yes
C3 C4 B2 O3 171.51(13) . yes
B1 C4 B2 O3 -79.8(7) . yes
O4 B2 O3 C23 -8.9(2) . yes
C4 B2 O3 C23 178.82(16) . yes
B2 O3 C23 C24 8.8(3) . yes
B2 O3 C23 C25 139.8(2) . yes
B2 O3 C23 C26 -119.7(2) . yes
C25 C23 C24 C28 105.8(4) . yes
O3 C23 C24 C28 -136.2(3) . yes
C26 C23 C24 C28 -17.9(4) . yes
C25 C23 C24 C27 -20.7(3) . yes
O3 C23 C24 C27 97.3(2) . yes
C26 C23 C24 C27 -144.4(3) . yes
C25 C23 C24 O4 -124.1(2) . yes
O3 C23 C24 O4 -6.1(3) . yes
C26 C23 C24 O4 112.2(3) . yes
O3 B2 O4 C24 5.3(2) . yes
C4 B2 O4 C24 177.11(17) . yes
C23 C24 O4 B2 1.1(3) . yes
C28 C24 O4 B2 138.3(3) . yes
C27 C24 O4 B2 -105.6(2) . yes
